data_7159833
loop_
_publ_author_name
'Yakovleva, Elizaveta D.'
'Shelukho, Evgeniya R.'
'Nadirova, Maryana A.'
'Erokhin, Pavel P.'
'Simakova, Daria N.'
'Khrustalev, Victor N.'
'Grigoriev, Mikhail S.'
'Novikov, Anton P.'
'Romanycheva, Anna A.'
'Shetnev, Anton A.'
'Bychkova, Olga P.'
'Trenin, Alexey S.'
'Zubkov, Fedor I.'
'Zaytsev, Vladimir P.'

_publ_section_title
;
 Application of the intramolecular Diels-Alder vinylarene (IMDAV) reaction
 for the synthesis of benzo-, carbocyclo-,
 thienothiopheneisoindolecarboxylic acids and its limitations.
;
_journal_issue 13
_journal_name_full 'Organic &amp; biomolecular chemistry'
_journal_page_first 2643
_journal_page_last 2653
_journal_paper_doi 10.1039/d3ob01933k
_journal_volume 22
_journal_year 2024
_chemical_formula_moiety 'C23 H25 N O3 S, 0.5(C2 D6 O S)'
_chemical_formula_sum 'C24 H25 D3 N O3.5 S1.5'
_chemical_formula_weight 437.58
_space_group_crystal_system triclinic
_space_group_IT_number 2
_space_group_name_Hall '-P 1'
_space_group_name_H-M_alt 'P -1'
_atom_sites_solution_hydrogens mixed
_audit_creation_date 2023-11-21
_audit_creation_method
;
Olex2 1.5
(compiled 2023.08.17 svn.r577a77a9 for OlexSys, GUI svn.r6817)
;
_audit_update_record
;
2023-11-21 deposited with the CCDC.	2024-03-01 downloaded from the CCDC.
;
_cell_angle_alpha 74.286(2)
_cell_angle_beta 80.082(2)
_cell_angle_gamma 71.936(2)
_cell_formula_units_Z 4
_cell_length_a 11.1667(8)
_cell_length_b 13.3681(10)
_cell_length_c 15.9013(13)
_cell_measurement_reflns_used 7364
_cell_measurement_temperature 100(2)
_cell_measurement_theta_max 24.99
_cell_measurement_theta_min 2.86
_cell_volume 2162.2(3)
_computing_molecular_graphics 'Olex2 1.5 (Dolomanov et al., 2009)'
_computing_publication_material 'Olex2 1.5 (Dolomanov et al., 2009)'
_computing_structure_refinement 'SHELXL-2018/3 (Sheldrick, 2018)'
_diffrn_ambient_temperature 100(2)
_diffrn_measured_fraction_theta_full 0.997
_diffrn_measured_fraction_theta_max 0.996
_diffrn_measurement_device_type 'Bruker KAPPA APEX II area-detector diffractometer'
_diffrn_radiation_type MoK\a
_diffrn_radiation_wavelength 0.71073
_diffrn_reflns_av_R_equivalents 0.1141
_diffrn_reflns_av_unetI/netI 0.0952
_diffrn_reflns_Laue_measured_fraction_full 0.997
_diffrn_reflns_Laue_measured_fraction_max 0.996
_diffrn_reflns_limit_h_max 14
_diffrn_reflns_limit_h_min -14
_diffrn_reflns_limit_k_max 17
_diffrn_reflns_limit_k_min -17
_diffrn_reflns_limit_l_max 20
_diffrn_reflns_limit_l_min -20
_diffrn_reflns_number 58286
_diffrn_reflns_point_group_measured_fraction_full 0.997
_diffrn_reflns_point_group_measured_fraction_max 0.996
_diffrn_reflns_theta_full 25.242
_diffrn_reflns_theta_max 26.974
_diffrn_reflns_theta_min 3.732
_exptl_absorpt_coefficient_mu 0.227
_exptl_absorpt_correction_T_max 1.0000
_exptl_absorpt_correction_T_min 0.9099
_exptl_absorpt_correction_type multi-scan
_exptl_absorpt_process_details
;
 SADABS 2016/2: Krause, L., Herbst-Irmer, R., Sheldrick G.M. & Stalke D.,
 J. Appl. Cryst. 48 (2015) 3-10
;
_exptl_crystal_colour colourless
_exptl_crystal_colour_primary colourless
_exptl_crystal_density_diffrn 1.344
_exptl_crystal_description plate
_exptl_crystal_F_000 924
_exptl_crystal_size_max 0.2
_exptl_crystal_size_mid 0.14
_exptl_crystal_size_min 0.04
_refine_diff_density_max 0.448
_refine_diff_density_min -0.348
_refine_diff_density_rms 0.066
_refine_ls_extinction_method none
_refine_ls_goodness_of_fit_ref 1.002
_refine_ls_hydrogen_treatment mixed
_refine_ls_matrix_type full
_refine_ls_number_parameters 547
_refine_ls_number_reflns 9374
_refine_ls_number_restraints 0
_refine_ls_restrained_S_all 1.002
_refine_ls_R_factor_all 0.1139
_refine_ls_R_factor_gt 0.0574
_refine_ls_shift/su_max 0.001
_refine_ls_shift/su_mean 0.000
_refine_ls_structure_factor_coef Fsqd
_refine_ls_weighting_details 'w=1/[\s^2^(Fo^2^)+(0.0402P)^2^+1.2660P] where P=(Fo^2^+2Fc^2^)/3'
_refine_ls_weighting_scheme calc
_refine_ls_wR_factor_gt 0.0989
_refine_ls_wR_factor_ref 0.1156
_reflns_Friedel_coverage 0.000
_reflns_number_gt 5899
_reflns_number_total 9374
_reflns_threshold_expression 'I > 2\s(I)'
_cod_data_source_file d3ob01933k2.cif
_cod_data_source_block ZV2115
_cod_depositor_comments
;
Adding full bibliography for 7159828--7159834.cif.

2024-12-16
Z value and formula fixed to values more according to usual
chemical conventions.                 miguel
;
_cod_original_formula_sum 'C48 H50 D6 N2 O7 S3'
_cod_original_formula_weight 875.16
_cod_original_formula_moiety '2(C23 H25 N O3 S), C2 D6 O S'
_cod_original_formula_units_Z 2
_cod_database_code 7159833
_shelx_shelxl_version_number 2018/3
_shelx_space_group_comment
;
The symmetry employed for this shelxl refinement is uniquely defined
by the following loop, which should always be used as a source of
symmetry information in preference to the above space-group names.
They are only intended as comments.
;
_shelx_estimated_absorpt_t_max 0.991
_shelx_estimated_absorpt_t_min 0.956
_olex2_refinement_description
;
1.a Ternary CH refined with riding coordinates:
 C3A(H3AA), C12(H12B), C12A(H12A), C33A(H33C), C42(H42B), C42A(H42A)
1.b Secondary CH2 refined with riding coordinates:
 C3(H3A,H3B), C4(H4A,H4B), C6(H6A,H6B), C7(H7A,H7B), C8(H8A,H8B), C9(H9A,H9B),
 C10(H10A,H10B), C11(H11A,H11B), C33(H33A,H33B), C34(H34A,H34B), C36(H36A,H36B),
  C37(H37A,H37B), C38(H38A,H38B), C39(H39A,H39B), C40(H40A,H40B), C41(H41A,H41B)
1.c Me refined with riding coordinates:
 C61(D61A,D61B,D61C), C62(D62A,D62B,D62C)
1.d Aromatic/amide H refined with riding coordinates:
 C22(H22A), C23(H23A), C24(H24A), C25(H25A), C26(H26A), C52(H52A), C53(H53A),
 C54(H54A), C55(H55A), C56(H56A)
;
_olex2_submission_special_instructions 'No special instructions were received'

loop_
_space_group_symop_operation_xyz
'x, y, z'
'-x, -y, -z'

loop_
_atom_site_label
_atom_site_type_symbol
_atom_site_fract_x
_atom_site_fract_y
_atom_site_fract_z
_atom_site_U_iso_or_equiv
_atom_site_adp_type
_atom_site_occupancy
_atom_site_site_symmetry_order
_atom_site_calc_flag
_atom_site_refinement_flags_posn
_atom_site_refinement_flags_adp
_atom_site_refinement_flags_occupancy
_atom_site_disorder_assembly
_atom_site_disorder_group
S5 S 0.17535(7) 1.00384(5) 0.24024(5) 0.02171(17) Uani 1 1 d . . . . .
O1 O 0.45138(16) 0.63626(14) 0.59373(12) 0.0179(4) Uani 1 1 d . . . . .
O2 O 0.30784(17) 0.63170(14) 0.37556(13) 0.0224(4) Uani 1 1 d . . . . .
O3 O 0.50837(17) 0.57535(15) 0.40896(13) 0.0240(5) Uani 1 1 d . . . . .
H3 H 0.505(3) 0.514(2) 0.4131(19) 0.029 Uiso 1 1 d . U . . .
N2 N 0.24476(18) 0.72903(16) 0.63160(14) 0.0135(5) Uani 1 1 d . . . . .
C1 C 0.3517(2) 0.7064(2) 0.57529(17) 0.0145(6) Uani 1 1 d . . . . .
C3 C 0.1438(2) 0.8188(2) 0.58680(17) 0.0165(6) Uani 1 1 d . . . . .
H3A H 0.141587 0.888637 0.598073 0.020 Uiso 1 1 calc R U . . .
H3B H 0.059777 0.805455 0.605803 0.020 Uiso 1 1 calc R U . . .
C3A C 0.1830(2) 0.8172(2) 0.49059(17) 0.0149(6) Uani 1 1 d . . . . .
H3AA H 0.158201 0.757689 0.477451 0.018 Uiso 1 1 calc R U . . .
C4 C 0.1343(2) 0.9220(2) 0.42265(17) 0.0163(6) Uani 1 1 d . . . . .
H4A H 0.045983 0.930626 0.413118 0.020 Uiso 1 1 calc R U . . .
H4B H 0.136117 0.984869 0.443446 0.020 Uiso 1 1 calc R U . . .
C4A C 0.2185(2) 0.9156(2) 0.33877(17) 0.0165(6) Uani 1 1 d . . . . .
C5A C 0.3177(3) 0.9498(2) 0.18416(18) 0.0217(6) Uani 1 1 d . . . . .
C6 C 0.3413(3) 0.9915(2) 0.08668(19) 0.0306(7) Uani 1 1 d . . . . .
H6A H 0.429657 0.996098 0.073219 0.037 Uiso 1 1 calc R U . . .
H6B H 0.285059 1.065891 0.070014 0.037 Uiso 1 1 calc R U . . .
C7 C 0.3206(3) 0.9240(3) 0.0298(2) 0.0358(8) Uani 1 1 d . . . . .
H7A H 0.318337 0.967071 -0.031620 0.043 Uiso 1 1 calc R U . . .
H7B H 0.236652 0.910697 0.049150 0.043 Uiso 1 1 calc R U . . .
C8 C 0.4212(3) 0.8137(3) 0.0313(2) 0.0398(8) Uani 1 1 d . . . . .
H8A H 0.410536 0.785838 -0.017845 0.048 Uiso 1 1 calc R U . . .
H8B H 0.505981 0.826126 0.020155 0.048 Uiso 1 1 calc R U . . .
C9 C 0.4183(3) 0.7267(2) 0.1151(2) 0.0354(8) Uani 1 1 d . . . . .
H9A H 0.425984 0.658280 0.098962 0.042 Uiso 1 1 calc R U . . .
H9B H 0.334355 0.746947 0.148363 0.042 Uiso 1 1 calc R U . . .
C10 C 0.5197(3) 0.7050(2) 0.17615(18) 0.0244(7) Uani 1 1 d . . . . .
H10A H 0.603512 0.676586 0.145492 0.029 Uiso 1 1 calc R U . . .
H10B H 0.506641 0.647832 0.228451 0.029 Uiso 1 1 calc R U . . .
C11 C 0.5223(2) 0.8033(2) 0.20699(18) 0.0201(6) Uani 1 1 d . . . . .
H11A H 0.578286 0.778361 0.254921 0.024 Uiso 1 1 calc R U . . .
H11B H 0.559248 0.851618 0.157766 0.024 Uiso 1 1 calc R U . . .
C11A C 0.3943(2) 0.8669(2) 0.23906(18) 0.0181(6) Uani 1 1 d . . . . .
C11B C 0.3370(2) 0.84726(19) 0.32723(17) 0.0139(6) Uani 1 1 d . . . . .
C12 C 0.3997(2) 0.75948(19) 0.40234(16) 0.0133(6) Uani 1 1 d . . . . .
H12B H 0.489477 0.760323 0.400099 0.016 Uiso 1 1 calc R U . . .
C12A C 0.3270(2) 0.7864(2) 0.48842(17) 0.0134(6) Uani 1 1 d . . . . .
H12A H 0.347431 0.852332 0.493200 0.016 Uiso 1 1 calc R U . . .
C13 C 0.3977(2) 0.6500(2) 0.39375(16) 0.0142(6) Uani 1 1 d . . . . .
C21 C 0.2405(2) 0.6996(2) 0.72436(17) 0.0165(6) Uani 1 1 d . . . . .
C22 C 0.3182(3) 0.6038(2) 0.76899(19) 0.0235(7) Uani 1 1 d . . . . .
H22A H 0.375454 0.554607 0.737309 0.028 Uiso 1 1 calc R U . . .
C23 C 0.3124(3) 0.5801(2) 0.85943(19) 0.0273(7) Uani 1 1 d . . . . .
H23A H 0.367066 0.514798 0.889145 0.033 Uiso 1 1 calc R U . . .
C24 C 0.2294(3) 0.6487(3) 0.9076(2) 0.0347(8) Uani 1 1 d . . . . .
H24A H 0.226227 0.631529 0.969822 0.042 Uiso 1 1 calc R U . . .
C25 C 0.1509(3) 0.7429(3) 0.8631(2) 0.0403(9) Uani 1 1 d . . . . .
H25A H 0.092934 0.791165 0.895279 0.048 Uiso 1 1 calc R U . . .
C26 C 0.1550(3) 0.7685(2) 0.7728(2) 0.0311(7) Uani 1 1 d . . . . .
H26A H 0.099318 0.833345 0.743481 0.037 Uiso 1 1 calc R U . . .
S35 S 0.09761(6) 0.50129(5) 0.69406(4) 0.01888(16) Uani 1 1 d . . . . .
O31 O 0.13798(16) 0.20137(14) 0.40148(12) 0.0198(4) Uani 1 1 d . . . . .
O32 O 0.32104(17) 0.16584(15) 0.60466(15) 0.0331(5) Uani 1 1 d . . . . .
O33 O 0.17814(18) 0.07837(15) 0.61514(14) 0.0276(5) Uani 1 1 d . . . . .
H33 H 0.244(3) 0.024(3) 0.624(2) 0.033 Uiso 1 1 d . U . . .
N32 N 0.23377(19) 0.33953(17) 0.34097(14) 0.0146(5) Uani 1 1 d . . . . .
C31 C 0.1670(2) 0.2811(2) 0.40512(17) 0.0147(6) Uani 1 1 d . . . . .
C33 C 0.2592(2) 0.4262(2) 0.37091(17) 0.0159(6) Uani 1 1 d . . . . .
H33A H 0.198972 0.497307 0.349334 0.019 Uiso 1 1 calc R U . . .
H33B H 0.346700 0.430944 0.351155 0.019 Uiso 1 1 calc R U . . .
C33A C 0.2398(2) 0.3889(2) 0.47058(16) 0.0136(6) Uani 1 1 d . . . . .
H33C H 0.318094 0.332795 0.491903 0.016 Uiso 1 1 calc R U . . .
C34 C 0.2020(2) 0.4744(2) 0.52421(17) 0.0155(6) Uani 1 1 d . . . . .
H34A H 0.278265 0.490922 0.534011 0.019 Uiso 1 1 calc R U . . .
H34B H 0.145593 0.541803 0.491957 0.019 Uiso 1 1 calc R U . . .
C34A C 0.1347(2) 0.4329(2) 0.61079(17) 0.0155(6) Uani 1 1 d . . . . .
C35A C 0.0191(2) 0.4111(2) 0.76080(17) 0.0181(6) Uani 1 1 d . . . . .
C36 C -0.0319(3) 0.4199(2) 0.85290(17) 0.0225(6) Uani 1 1 d . . . . .
H36A H -0.105060 0.389214 0.870753 0.027 Uiso 1 1 calc R U . . .
H36B H -0.062255 0.497141 0.854888 0.027 Uiso 1 1 calc R U . . .
C37 C 0.0682(3) 0.3602(2) 0.91798(19) 0.0276(7) Uani 1 1 d . . . . .
H37A H 0.129854 0.402540 0.909384 0.033 Uiso 1 1 calc R U . . .
H37B H 0.026230 0.356905 0.978407 0.033 Uiso 1 1 calc R U . . .
C38 C 0.1399(3) 0.2457(2) 0.9093(2) 0.0323(8) Uani 1 1 d . . . . .
H38A H 0.191008 0.249985 0.851647 0.039 Uiso 1 1 calc R U . . .
H38B H 0.199312 0.212801 0.955236 0.039 Uiso 1 1 calc R U . . .
C39 C 0.0577(3) 0.1713(2) 0.9167(2) 0.0344(8) Uani 1 1 d . . . . .
H39A H -0.028211 0.204953 0.941918 0.041 Uiso 1 1 calc R U . . .
H39B H 0.092524 0.102455 0.958782 0.041 Uiso 1 1 calc R U . . .
C40 C 0.0455(3) 0.1449(2) 0.82937(19) 0.0285(7) Uani 1 1 d . . . . .
H40A H 0.131462 0.120976 0.799774 0.034 Uiso 1 1 calc R U . . .
H40B H 0.007867 0.083547 0.843781 0.034 Uiso 1 1 calc R U . . .
C41 C -0.0346(3) 0.2391(2) 0.76480(18) 0.0231(7) Uani 1 1 d . . . . .
H41A H -0.051554 0.210320 0.718249 0.028 Uiso 1 1 calc R U . . .
H41B H -0.117128 0.268378 0.796586 0.028 Uiso 1 1 calc R U . . .
C41A C 0.0229(2) 0.3313(2) 0.72155(17) 0.0166(6) Uani 1 1 d . . . . .
C41B C 0.0897(2) 0.3439(2) 0.63512(17) 0.0154(6) Uani 1 1 d . . . . .
C42 C 0.1076(2) 0.2697(2) 0.57423(17) 0.0148(6) Uani 1 1 d . . . . .
H42B H 0.027332 0.249708 0.577914 0.018 Uiso 1 1 calc R U . . .
C42A C 0.1343(2) 0.3348(2) 0.48114(17) 0.0148(6) Uani 1 1 d . . . . .
H42A H 0.055265 0.394877 0.468129 0.018 Uiso 1 1 calc R U . . .
C43 C 0.2146(2) 0.1670(2) 0.59900(17) 0.0167(6) Uani 1 1 d . . . . .
C51 C 0.2557(2) 0.3368(2) 0.25091(17) 0.0168(6) Uani 1 1 d . . . . .
C52 C 0.1923(3) 0.2849(2) 0.21585(18) 0.0219(6) Uani 1 1 d . . . . .
H52A H 0.135835 0.247534 0.252898 0.026 Uiso 1 1 calc R U . . .
C53 C 0.2118(3) 0.2880(2) 0.12725(19) 0.0264(7) Uani 1 1 d . . . . .
H53A H 0.167397 0.253140 0.103781 0.032 Uiso 1 1 calc R U . . .
C54 C 0.2941(3) 0.3405(2) 0.07209(19) 0.0268(7) Uani 1 1 d . . . . .
H54A H 0.306733 0.341838 0.011205 0.032 Uiso 1 1 calc R U . . .
C55 C 0.3582(3) 0.3910(2) 0.10668(19) 0.0278(7) Uani 1 1 d . . . . .
H55A H 0.415702 0.427079 0.069380 0.033 Uiso 1 1 calc R U . . .
C56 C 0.3391(3) 0.3896(2) 0.19537(18) 0.0241(7) Uani 1 1 d . . . . .
H56A H 0.383395 0.424873 0.218404 0.029 Uiso 1 1 calc R U . . .
S1 S 0.48296(7) -0.13986(6) 0.67356(5) 0.02221(18) Uani 1 1 d . . . . .
O4 O 0.36102(16) -0.09702(14) 0.63075(13) 0.0226(4) Uani 1 1 d . . . . .
C61 C 0.4464(3) -0.0991(3) 0.7750(2) 0.0517(10) Uani 1 1 d . . . . .
D61A D 0.522509 -0.124687 0.806347 0.078 Uiso 1 1 calc R U . . .
D61B D 0.416338 -0.019989 0.763520 0.078 Uiso 1 1 calc R U . . .
D61C D 0.380311 -0.130158 0.810966 0.078 Uiso 1 1 calc R U . . .
C62 C 0.5762(3) -0.0516(2) 0.6176(2) 0.0368(8) Uani 1 1 d . . . . .
D62A D 0.657461 -0.075480 0.642635 0.055 Uiso 1 1 calc R U . . .
D62B D 0.591084 -0.052687 0.555192 0.055 Uiso 1 1 calc R U . . .
D62C D 0.531633 0.022060 0.623853 0.055 Uiso 1 1 calc R U . . .

loop_
_atom_site_aniso_label
_atom_site_aniso_U_11
_atom_site_aniso_U_22
_atom_site_aniso_U_33
_atom_site_aniso_U_23
_atom_site_aniso_U_13
_atom_site_aniso_U_12
S5 0.0239(4) 0.0142(4) 0.0221(4) -0.0015(3) -0.0044(3) 0.0007(3)
O1 0.0155(10) 0.0141(10) 0.0223(11) -0.0050(8) -0.0043(8) 0.0002(8)
O2 0.0231(11) 0.0150(10) 0.0332(12) -0.0071(9) -0.0050(9) -0.0088(8)
O3 0.0224(11) 0.0106(10) 0.0371(13) -0.0066(9) -0.0086(9) 0.0022(9)
N2 0.0122(11) 0.0093(11) 0.0186(13) -0.0029(9) -0.0027(9) -0.0020(9)
C1 0.0155(14) 0.0129(14) 0.0190(15) -0.0058(11) -0.0023(11) -0.0071(11)
C3 0.0124(13) 0.0124(13) 0.0237(16) -0.0035(12) -0.0032(11) -0.0020(11)
C3A 0.0116(13) 0.0115(13) 0.0229(15) -0.0049(11) -0.0025(11) -0.0036(11)
C4 0.0137(13) 0.0134(14) 0.0224(16) -0.0047(12) -0.0040(11) -0.0028(11)
C4A 0.0182(14) 0.0100(13) 0.0219(16) -0.0028(11) -0.0047(11) -0.0042(11)
C5A 0.0267(16) 0.0157(15) 0.0211(16) -0.0029(12) 0.0015(12) -0.0067(12)
C6 0.0362(18) 0.0196(16) 0.0225(17) 0.0034(13) -0.0005(14) 0.0029(14)
C7 0.041(2) 0.0359(19) 0.0195(18) -0.0022(15) -0.0076(15) 0.0031(16)
C8 0.047(2) 0.039(2) 0.0290(19) -0.0127(16) -0.0045(16) -0.0014(17)
C9 0.041(2) 0.0288(18) 0.037(2) -0.0150(15) -0.0036(16) -0.0052(15)
C10 0.0264(16) 0.0185(15) 0.0215(16) -0.0047(13) 0.0041(13) -0.0002(13)
C11 0.0175(14) 0.0206(15) 0.0180(15) -0.0021(12) 0.0029(11) -0.0038(12)
C11A 0.0217(15) 0.0109(14) 0.0214(16) -0.0024(12) -0.0008(12) -0.0059(11)
C11B 0.0152(14) 0.0088(13) 0.0187(15) -0.0031(11) -0.0011(11) -0.0051(11)
C12 0.0122(13) 0.0102(13) 0.0180(15) -0.0030(11) 0.0000(11) -0.0045(10)
C12A 0.0118(13) 0.0104(13) 0.0206(15) -0.0056(11) -0.0013(11) -0.0050(11)
C13 0.0171(14) 0.0137(14) 0.0094(14) -0.0016(11) 0.0017(11) -0.0033(11)
C21 0.0149(14) 0.0172(14) 0.0200(15) -0.0056(12) 0.0021(11) -0.0092(11)
C22 0.0250(16) 0.0195(15) 0.0257(17) -0.0064(13) -0.0017(13) -0.0054(13)
C23 0.0277(17) 0.0294(17) 0.0215(17) -0.0003(14) -0.0049(13) -0.0069(14)
C24 0.0391(19) 0.044(2) 0.0173(17) -0.0061(15) 0.0026(14) -0.0104(16)
C25 0.045(2) 0.039(2) 0.0253(19) -0.0106(16) 0.0096(15) 0.0008(17)
C26 0.0310(17) 0.0294(18) 0.0243(18) -0.0050(14) 0.0031(14) -0.0003(14)
S35 0.0242(4) 0.0171(4) 0.0169(4) -0.0063(3) -0.0039(3) -0.0048(3)
O31 0.0205(10) 0.0194(10) 0.0239(11) -0.0089(8) -0.0021(8) -0.0087(8)
O32 0.0169(11) 0.0148(10) 0.0667(16) 0.0001(10) -0.0139(10) -0.0061(9)
O33 0.0207(11) 0.0125(10) 0.0495(14) -0.0020(10) -0.0092(10) -0.0059(8)
N32 0.0138(11) 0.0147(12) 0.0169(12) -0.0057(9) -0.0022(9) -0.0040(9)
C31 0.0074(13) 0.0172(14) 0.0215(15) -0.0052(12) -0.0062(11) -0.0031(11)
C33 0.0154(14) 0.0162(14) 0.0194(15) -0.0065(12) -0.0038(11) -0.0060(11)
C33A 0.0111(13) 0.0138(13) 0.0164(15) -0.0050(11) -0.0030(11) -0.0021(11)
C34 0.0141(14) 0.0162(14) 0.0185(15) -0.0044(12) -0.0058(11) -0.0049(11)
C34A 0.0160(14) 0.0181(14) 0.0143(14) -0.0061(11) -0.0050(11) -0.0034(11)
C35A 0.0160(14) 0.0189(15) 0.0160(15) -0.0026(12) -0.0036(11) -0.0004(11)
C36 0.0243(16) 0.0220(16) 0.0184(16) -0.0058(12) -0.0027(12) -0.0011(13)
C37 0.0292(17) 0.0322(18) 0.0178(16) -0.0065(13) -0.0059(13) -0.0008(14)
C38 0.0347(18) 0.0333(18) 0.0235(18) -0.0058(14) -0.0131(14) 0.0032(15)
C39 0.0349(18) 0.0289(18) 0.0293(19) 0.0066(15) -0.0067(15) -0.0043(15)
C40 0.0353(18) 0.0223(16) 0.0263(18) -0.0017(13) 0.0030(14) -0.0122(14)
C41 0.0227(15) 0.0277(17) 0.0197(16) -0.0052(13) 0.0013(12) -0.0101(13)
C41A 0.0124(13) 0.0193(15) 0.0154(15) -0.0002(12) -0.0051(11) -0.0022(11)
C41B 0.0111(13) 0.0156(14) 0.0195(15) -0.0034(11) -0.0052(11) -0.0023(11)
C42 0.0114(13) 0.0157(14) 0.0195(15) -0.0043(11) -0.0030(11) -0.0058(11)
C42A 0.0118(13) 0.0138(14) 0.0192(15) -0.0042(11) -0.0039(11) -0.0025(11)
C43 0.0188(15) 0.0162(15) 0.0182(15) -0.0053(12) -0.0016(11) -0.0082(12)
C51 0.0154(14) 0.0151(14) 0.0182(15) -0.0046(11) -0.0043(11) 0.0004(11)
C52 0.0311(16) 0.0158(15) 0.0208(16) -0.0053(12) -0.0068(13) -0.0064(13)
C53 0.0373(18) 0.0173(15) 0.0272(18) -0.0084(13) -0.0115(14) -0.0038(13)
C54 0.0308(17) 0.0271(17) 0.0182(16) -0.0078(13) -0.0031(13) 0.0006(14)
C55 0.0239(16) 0.0364(18) 0.0220(17) -0.0061(14) 0.0017(13) -0.0094(14)
C56 0.0220(15) 0.0327(17) 0.0216(17) -0.0080(13) -0.0040(12) -0.0107(13)
S1 0.0213(4) 0.0180(4) 0.0293(4) -0.0061(3) -0.0089(3) -0.0042(3)
O4 0.0210(10) 0.0163(10) 0.0352(12) -0.0082(9) -0.0109(9) -0.0055(8)
C61 0.051(2) 0.072(3) 0.037(2) -0.027(2) -0.0132(18) -0.007(2)
C62 0.0210(16) 0.0251(17) 0.061(2) -0.0067(16) -0.0002(15) -0.0066(14)

loop_
_atom_type_symbol
_atom_type_description
_atom_type_scat_dispersion_real
_atom_type_scat_dispersion_imag
_atom_type_scat_source
C C 0.0033 0.0016 'International Tables Vol C Tables 4.2.6.8 and 6.1.1.4'
H H 0.0000 0.0000 'International Tables Vol C Tables 4.2.6.8 and 6.1.1.4'
D D 0.0000 0.0000 'International Tables Vol C Tables 4.2.6.8 and 6.1.1.4'
N N 0.0061 0.0033 'International Tables Vol C Tables 4.2.6.8 and 6.1.1.4'
O O 0.0106 0.0060 'International Tables Vol C Tables 4.2.6.8 and 6.1.1.4'
S S 0.1246 0.1234 'International Tables Vol C Tables 4.2.6.8 and 6.1.1.4'

loop_
_geom_angle_atom_site_label_1
_geom_angle_atom_site_label_2
_geom_angle_atom_site_label_3
_geom_angle
_geom_angle_site_symmetry_1
_geom_angle_site_symmetry_3
_geom_angle_publ_flag
C4A S5 C5A 92.61(13) . . ?
C13 O3 H3 113(2) . . ?
C1 N2 C3 111.0(2) . . ?
C1 N2 C21 125.1(2) . . ?
C21 N2 C3 120.8(2) . . ?
O1 C1 N2 125.9(2) . . ?
O1 C1 C12A 126.6(2) . . ?
N2 C1 C12A 107.4(2) . . ?
N2 C3 H3A 111.2 . . ?
N2 C3 H3B 111.2 . . ?
N2 C3 C3A 102.60(19) . . ?
H3A C3 H3B 109.2 . . ?
C3A C3 H3A 111.2 . . ?
C3A C3 H3B 111.2 . . ?
C3 C3A H3AA 109.1 . . ?
C3 C3A C4 117.3(2) . . ?
C3 C3A C12A 101.01(19) . . ?
C4 C3A H3AA 109.1 . . ?
C12A C3A H3AA 109.1 . . ?
C12A C3A C4 110.9(2) . . ?
C3A C4 H4A 110.1 . . ?
C3A C4 H4B 110.1 . . ?
H4A C4 H4B 108.5 . . ?
C4A C4 C3A 107.8(2) . . ?
C4A C4 H4A 110.1 . . ?
C4A C4 H4B 110.1 . . ?
C4 C4A S5 121.69(19) . . ?
C11B C4A S5 110.3(2) . . ?
C11B C4A C4 128.0(2) . . ?
C6 C5A S5 120.4(2) . . ?
C11A C5A S5 111.0(2) . . ?
C11A C5A C6 128.5(3) . . ?
C5A C6 H6A 108.4 . . ?
C5A C6 H6B 108.4 . . ?
C5A C6 C7 115.4(2) . . ?
H6A C6 H6B 107.5 . . ?
C7 C6 H6A 108.4 . . ?
C7 C6 H6B 108.4 . . ?
C6 C7 H7A 108.4 . . ?
C6 C7 H7B 108.4 . . ?
C6 C7 C8 115.6(3) . . ?
H7A C7 H7B 107.4 . . ?
C8 C7 H7A 108.4 . . ?
C8 C7 H7B 108.4 . . ?
C7 C8 H8A 108.2 . . ?
C7 C8 H8B 108.2 . . ?
H8A C8 H8B 107.4 . . ?
C9 C8 C7 116.2(3) . . ?
C9 C8 H8A 108.2 . . ?
C9 C8 H8B 108.2 . . ?
C8 C9 H9A 108.2 . . ?
C8 C9 H9B 108.2 . . ?
C8 C9 C10 116.5(3) . . ?
H9A C9 H9B 107.3 . . ?
C10 C9 H9A 108.2 . . ?
C10 C9 H9B 108.2 . . ?
C9 C10 H10A 108.5 . . ?
C9 C10 H10B 108.5 . . ?
C9 C10 C11 115.2(2) . . ?
H10A C10 H10B 107.5 . . ?
C11 C10 H10A 108.5 . . ?
C11 C10 H10B 108.5 . . ?
C10 C11 H11A 108.8 . . ?
C10 C11 H11B 108.8 . . ?
H11A C11 H11B 107.7 . . ?
C11A C11 C10 113.8(2) . . ?
C11A C11 H11A 108.8 . . ?
C11A C11 H11B 108.8 . . ?
C5A C11A C11 122.2(3) . . ?
C5A C11A C11B 112.5(2) . . ?
C11B C11A C11 125.3(2) . . ?
C4A C11B C11A 113.6(2) . . ?
C4A C11B C12 122.3(2) . . ?
C11A C11B C12 124.1(2) . . ?
C11B C12 H12B 109.2 . . ?
C11B C12 C12A 107.3(2) . . ?
C12A C12 H12B 109.2 . . ?
C13 C12 C11B 109.7(2) . . ?
C13 C12 H12B 109.2 . . ?
C13 C12 C12A 112.0(2) . . ?
C1 C12A C3A 102.6(2) . . ?
C1 C12A C12 120.9(2) . . ?
C1 C12A H12A 105.7 . . ?
C3A C12A C12 114.9(2) . . ?
C3A C12A H12A 105.7 . . ?
C12 C12A H12A 105.7 . . ?
O2 C13 O3 123.7(2) . . ?
O2 C13 C12 124.4(2) . . ?
O3 C13 C12 112.0(2) . . ?
C22 C21 N2 122.3(2) . . ?
C22 C21 C26 118.6(3) . . ?
C26 C21 N2 119.1(2) . . ?
C21 C22 H22A 120.0 . . ?
C23 C22 C21 120.0(3) . . ?
C23 C22 H22A 120.0 . . ?
C22 C23 H23A 119.2 . . ?
C24 C23 C22 121.6(3) . . ?
C24 C23 H23A 119.2 . . ?
C23 C24 H24A 120.9 . . ?
C23 C24 C25 118.2(3) . . ?
C25 C24 H24A 120.9 . . ?
C24 C25 H25A 119.4 . . ?
C24 C25 C26 121.3(3) . . ?
C26 C25 H25A 119.4 . . ?
C21 C26 H26A 119.9 . . ?
C25 C26 C21 120.3(3) . . ?
C25 C26 H26A 119.9 . . ?
C34A S35 C35A 92.44(13) . . ?
C43 O33 H33 108(2) . . ?
C31 N32 C33 112.0(2) . . ?
C31 N32 C51 126.1(2) . . ?
C51 N32 C33 120.7(2) . . ?
O31 C31 N32 127.0(2) . . ?
O31 C31 C42A 126.3(2) . . ?
N32 C31 C42A 106.6(2) . . ?
N32 C33 H33A 111.3 . . ?
N32 C33 H33B 111.3 . . ?
N32 C33 C33A 102.45(19) . . ?
H33A C33 H33B 109.2 . . ?
C33A C33 H33A 111.3 . . ?
C33A C33 H33B 111.3 . . ?
C33 C33A H33C 108.9 . . ?
C33 C33A C42A 101.15(19) . . ?
C34 C33A C33 118.0(2) . . ?
C34 C33A H33C 108.9 . . ?
C34 C33A C42A 110.4(2) . . ?
C42A C33A H33C 108.9 . . ?
C33A C34 H34A 109.8 . . ?
C33A C34 H34B 109.8 . . ?
H34A C34 H34B 108.3 . . ?
C34A C34 C33A 109.2(2) . . ?
C34A C34 H34A 109.8 . . ?
C34A C34 H34B 109.8 . . ?
C34 C34A S35 121.54(19) . . ?
C41B C34A S35 110.5(2) . . ?
C41B C34A C34 127.9(2) . . ?
C36 C35A S35 120.7(2) . . ?
C41A C35A S35 111.4(2) . . ?
C41A C35A C36 127.6(2) . . ?
C35A C36 H36A 109.2 . . ?
C35A C36 H36B 109.2 . . ?
C35A C36 C37 112.0(2) . . ?
H36A C36 H36B 107.9 . . ?
C37 C36 H36A 109.2 . . ?
C37 C36 H36B 109.2 . . ?
C36 C37 H37A 108.7 . . ?
C36 C37 H37B 108.7 . . ?
H37A C37 H37B 107.6 . . ?
C38 C37 C36 114.3(2) . . ?
C38 C37 H37A 108.7 . . ?
C38 C37 H37B 108.7 . . ?
C37 C38 H38A 108.5 . . ?
C37 C38 H38B 108.5 . . ?
H38A C38 H38B 107.5 . . ?
C39 C38 C37 115.2(3) . . ?
C39 C38 H38A 108.5 . . ?
C39 C38 H38B 108.5 . . ?
C38 C39 H39A 108.3 . . ?
C38 C39 H39B 108.3 . . ?
C38 C39 C40 115.8(3) . . ?
H39A C39 H39B 107.4 . . ?
C40 C39 H39A 108.3 . . ?
C40 C39 H39B 108.3 . . ?
C39 C40 H40A 108.5 . . ?
C39 C40 H40B 108.5 . . ?
H40A C40 H40B 107.5 . . ?
C41 C40 C39 114.9(2) . . ?
C41 C40 H40A 108.5 . . ?
C41 C40 H40B 108.5 . . ?
C40 C41 H41A 108.3 . . ?
C40 C41 H41B 108.3 . . ?
H41A C41 H41B 107.4 . . ?
C41A C41 C40 115.8(2) . . ?
C41A C41 H41A 108.3 . . ?
C41A C41 H41B 108.3 . . ?
C35A C41A C41 123.6(2) . . ?
C35A C41A C41B 112.3(2) . . ?
C41B C41A C41 124.1(2) . . ?
C34A C41B C41A 113.3(2) . . ?
C34A C41B C42 121.8(2) . . ?
C41A C41B C42 125.0(2) . . ?
C41B C42 H42B 109.1 . . ?
C41B C42 C42A 106.6(2) . . ?
C41B C42 C43 111.2(2) . . ?
C42A C42 H42B 109.1 . . ?
C43 C42 H42B 109.1 . . ?
C43 C42 C42A 111.8(2) . . ?
C31 C42A C33A 103.2(2) . . ?
C31 C42A C42 120.0(2) . . ?
C31 C42A H42A 106.0 . . ?
C33A C42A C42 114.6(2) . . ?
C33A C42A H42A 106.0 . . ?
C42 C42A H42A 106.0 . . ?
O32 C43 O33 122.9(2) . . ?
O32 C43 C42 124.2(2) . . ?
O33 C43 C42 112.8(2) . . ?
C52 C51 N32 121.4(2) . . ?
C56 C51 N32 119.7(2) . . ?
C56 C51 C52 118.8(3) . . ?
C51 C52 H52A 120.1 . . ?
C53 C52 C51 119.9(3) . . ?
C53 C52 H52A 120.1 . . ?
C52 C53 H53A 119.3 . . ?
C54 C53 C52 121.4(3) . . ?
C54 C53 H53A 119.3 . . ?
C53 C54 H54A 120.5 . . ?
C53 C54 C55 119.0(3) . . ?
C55 C54 H54A 120.5 . . ?
C54 C55 H55A 119.8 . . ?
C54 C55 C56 120.5(3) . . ?
C56 C55 H55A 119.8 . . ?
C51 C56 H56A 119.7 . . ?
C55 C56 C51 120.5(3) . . ?
C55 C56 H56A 119.7 . . ?
O4 S1 C61 105.41(14) . . ?
O4 S1 C62 105.60(13) . . ?
C62 S1 C61 98.31(18) . . ?
S1 C61 D61A 109.5 . . ?
S1 C61 D61B 109.5 . . ?
S1 C61 D61C 109.5 . . ?
D61A C61 D61B 109.5 . . ?
D61A C61 D61C 109.5 . . ?
D61B C61 D61C 109.5 . . ?
S1 C62 D62A 109.5 . . ?
S1 C62 D62B 109.5 . . ?
S1 C62 D62C 109.5 . . ?
D62A C62 D62B 109.5 . . ?
D62A C62 D62C 109.5 . . ?
D62B C62 D62C 109.5 . . ?

loop_
_geom_bond_atom_site_label_1
_geom_bond_atom_site_label_2
_geom_bond_distance
_geom_bond_site_symmetry_2
_geom_bond_publ_flag
S5 C4A 1.727(3) . ?
S5 C5A 1.730(3) . ?
O1 C1 1.233(3) . ?
O2 C13 1.201(3) . ?
O3 H3 0.82(3) . ?
O3 C13 1.337(3) . ?
N2 C1 1.369(3) . ?
N2 C3 1.481(3) . ?
N2 C21 1.416(3) . ?
C1 C12A 1.509(3) . ?
C3 H3A 0.9900 . ?
C3 H3B 0.9900 . ?
C3 C3A 1.521(4) . ?
C3A H3AA 1.0000 . ?
C3A C4 1.528(3) . ?
C3A C12A 1.528(3) . ?
C4 H4A 0.9900 . ?
C4 H4B 0.9900 . ?
C4 C4A 1.500(4) . ?
C4A C11B 1.370(3) . ?
C5A C6 1.505(4) . ?
C5A C11A 1.366(4) . ?
C6 H6A 0.9900 . ?
C6 H6B 0.9900 . ?
C6 C7 1.526(4) . ?
C7 H7A 0.9900 . ?
C7 H7B 0.9900 . ?
C7 C8 1.550(4) . ?
C8 H8A 0.9900 . ?
C8 H8B 0.9900 . ?
C8 C9 1.516(4) . ?
C9 H9A 0.9900 . ?
C9 H9B 0.9900 . ?
C9 C10 1.527(4) . ?
C10 H10A 0.9900 . ?
C10 H10B 0.9900 . ?
C10 C11 1.532(4) . ?
C11 H11A 0.9900 . ?
C11 H11B 0.9900 . ?
C11 C11A 1.502(4) . ?
C11A C11B 1.428(4) . ?
C11B C12 1.521(3) . ?
C12 H12B 1.0000 . ?
C12 C12A 1.538(3) . ?
C12 C13 1.514(3) . ?
C12A H12A 1.0000 . ?
C21 C22 1.388(4) . ?
C21 C26 1.392(4) . ?
C22 H22A 0.9500 . ?
C22 C23 1.381(4) . ?
C23 H23A 0.9500 . ?
C23 C24 1.377(4) . ?
C24 H24A 0.9500 . ?
C24 C25 1.379(4) . ?
C25 H25A 0.9500 . ?
C25 C26 1.380(4) . ?
C26 H26A 0.9500 . ?
S35 C34A 1.729(3) . ?
S35 C35A 1.730(3) . ?
O31 C31 1.224(3) . ?
O32 C43 1.202(3) . ?
O33 H33 0.86(3) . ?
O33 C43 1.317(3) . ?
N32 C31 1.369(3) . ?
N32 C33 1.483(3) . ?
N32 C51 1.419(3) . ?
C31 C42A 1.505(4) . ?
C33 H33A 0.9900 . ?
C33 H33B 0.9900 . ?
C33 C33A 1.526(3) . ?
C33A H33C 1.0000 . ?
C33A C34 1.522(3) . ?
C33A C42A 1.529(3) . ?
C34 H34A 0.9900 . ?
C34 H34B 0.9900 . ?
C34 C34A 1.502(4) . ?
C34A C41B 1.370(3) . ?
C35A C36 1.499(4) . ?
C35A C41A 1.360(4) . ?
C36 H36A 0.9900 . ?
C36 H36B 0.9900 . ?
C36 C37 1.535(4) . ?
C37 H37A 0.9900 . ?
C37 H37B 0.9900 . ?
C37 C38 1.522(4) . ?
C38 H38A 0.9900 . ?
C38 H38B 0.9900 . ?
C38 C39 1.520(4) . ?
C39 H39A 0.9900 . ?
C39 H39B 0.9900 . ?
C39 C40 1.561(4) . ?
C40 H40A 0.9900 . ?
C40 H40B 0.9900 . ?
C40 C41 1.536(4) . ?
C41 H41A 0.9900 . ?
C41 H41B 0.9900 . ?
C41 C41A 1.511(4) . ?
C41A C41B 1.440(4) . ?
C41B C42 1.513(3) . ?
C42 H42B 1.0000 . ?
C42 C42A 1.532(3) . ?
C42 C43 1.523(3) . ?
C42A H42A 1.0000 . ?
C51 C52 1.394(4) . ?
C51 C56 1.390(4) . ?
C52 H52A 0.9500 . ?
C52 C53 1.379(4) . ?
C53 H53A 0.9500 . ?
C53 C54 1.377(4) . ?
C54 H54A 0.9500 . ?
C54 C55 1.381(4) . ?
C55 H55A 0.9500 . ?
C55 C56 1.385(4) . ?
C56 H56A 0.9500 . ?
S1 O4 1.5067(18) . ?
S1 C61 1.783(3) . ?
S1 C62 1.772(3) . ?
C61 D61A 0.9800 . ?
C61 D61B 0.9800 . ?
C61 D61C 0.9800 . ?
C62 D62A 0.9800 . ?
C62 D62B 0.9800 . ?
C62 D62C 0.9800 . ?

loop_
_geom_hbond_atom_site_label_D
_geom_hbond_atom_site_label_H
_geom_hbond_atom_site_label_A
_geom_hbond_distance_DH
_geom_hbond_distance_HA
_geom_hbond_distance_DA
_geom_hbond_angle_DHA
_geom_hbond_site_symmetry_A
_geom_hbond_publ_flag
O3 H3 O1 0.82(3) 1.94(3) 2.734(3) 162(3) 2_666 yes
O33 H33 O4 0.86(3) 1.73(3) 2.573(3) 169(3) . yes

loop_
_geom_torsion_atom_site_label_1
_geom_torsion_atom_site_label_2
_geom_torsion_atom_site_label_3
_geom_torsion_atom_site_label_4
_geom_torsion
_geom_torsion_site_symmetry_1
_geom_torsion_site_symmetry_2
_geom_torsion_site_symmetry_3
_geom_torsion_site_symmetry_4
_geom_torsion_publ_flag
S5 C4A C11B C11A 0.9(3) . . . . ?
S5 C4A C11B C12 -179.21(18) . . . . ?
S5 C5A C6 C7 -98.6(3) . . . . ?
S5 C5A C11A C11 178.2(2) . . . . ?
S5 C5A C11A C11B 0.0(3) . . . . ?
O1 C1 C12A C3A 157.2(2) . . . . ?
O1 C1 C12A C12 27.6(4) . . . . ?
N2 C1 C12A C3A -25.5(2) . . . . ?
N2 C1 C12A C12 -155.1(2) . . . . ?
N2 C3 C3A C4 -156.6(2) . . . . ?
N2 C3 C3A C12A -35.9(2) . . . . ?
N2 C21 C22 C23 178.5(2) . . . . ?
N2 C21 C26 C25 -178.5(3) . . . . ?
C1 N2 C3 C3A 21.8(3) . . . . ?
C1 N2 C21 C22 -34.7(4) . . . . ?
C1 N2 C21 C26 145.7(3) . . . . ?
C3 N2 C1 O1 179.7(2) . . . . ?
C3 N2 C1 C12A 2.4(3) . . . . ?
C3 N2 C21 C22 167.0(2) . . . . ?
C3 N2 C21 C26 -12.7(4) . . . . ?
C3 C3A C4 C4A 159.7(2) . . . . ?
C3 C3A C12A C1 37.4(2) . . . . ?
C3 C3A C12A C12 170.6(2) . . . . ?
C3A C4 C4A S5 165.51(18) . . . . ?
C3A C4 C4A C11B -17.3(4) . . . . ?
C4 C3A C12A C1 162.5(2) . . . . ?
C4 C3A C12A C12 -64.3(3) . . . . ?
C4 C4A C11B C11A -176.5(2) . . . . ?
C4 C4A C11B C12 3.3(4) . . . . ?
C4A S5 C5A C6 177.9(2) . . . . ?
C4A S5 C5A C11A 0.5(2) . . . . ?
C4A C11B C12 C12A -16.4(3) . . . . ?
C4A C11B C12 C13 105.5(3) . . . . ?
C5A S5 C4A C4 176.8(2) . . . . ?
C5A S5 C4A C11B -0.8(2) . . . . ?
C5A C6 C7 C8 -71.6(4) . . . . ?
C5A C11A C11B C4A -0.6(3) . . . . ?
C5A C11A C11B C12 179.5(2) . . . . ?
C6 C5A C11A C11 1.1(4) . . . . ?
C6 C5A C11A C11B -177.1(3) . . . . ?
C6 C7 C8 C9 71.7(4) . . . . ?
C7 C8 C9 C10 -103.4(3) . . . . ?
C8 C9 C10 C11 57.3(3) . . . . ?
C9 C10 C11 C11A 47.1(3) . . . . ?
C10 C11 C11A C5A -89.1(3) . . . . ?
C10 C11 C11A C11B 88.9(3) . . . . ?
C11 C11A C11B C4A -178.8(2) . . . . ?
C11 C11A C11B C12 1.4(4) . . . . ?
C11A C5A C6 C7 78.3(4) . . . . ?
C11A C11B C12 C12A 163.4(2) . . . . ?
C11A C11B C12 C13 -74.7(3) . . . . ?
C11B C12 C12A C1 170.3(2) . . . . ?
C11B C12 C12A C3A 46.3(3) . . . . ?
C11B C12 C13 O2 -43.7(3) . . . . ?
C11B C12 C13 O3 136.4(2) . . . . ?
C12A C3A C4 C4A 44.4(3) . . . . ?
C12A C12 C13 O2 75.4(3) . . . . ?
C12A C12 C13 O3 -104.5(2) . . . . ?
C13 C12 C12A C1 49.8(3) . . . . ?
C13 C12 C12A C3A -74.2(3) . . . . ?
C21 N2 C1 O1 19.6(4) . . . . ?
C21 N2 C1 C12A -157.7(2) . . . . ?
C21 N2 C3 C3A -177.1(2) . . . . ?
C21 C22 C23 C24 1.0(4) . . . . ?
C22 C21 C26 C25 1.8(4) . . . . ?
C22 C23 C24 C25 0.0(5) . . . . ?
C23 C24 C25 C26 -0.1(5) . . . . ?
C24 C25 C26 C21 -0.9(5) . . . . ?
C26 C21 C22 C23 -1.9(4) . . . . ?
S35 C34A C41B C41A 0.8(3) . . . . ?
S35 C34A C41B C42 179.35(18) . . . . ?
S35 C35A C36 C37 -86.0(3) . . . . ?
S35 C35A C41A C41 178.35(19) . . . . ?
S35 C35A C41A C41B -0.6(3) . . . . ?
O31 C31 C42A C33A 153.9(2) . . . . ?
O31 C31 C42A C42 24.9(4) . . . . ?
N32 C31 C42A C33A -26.8(2) . . . . ?
N32 C31 C42A C42 -155.9(2) . . . . ?
N32 C33 C33A C34 -154.3(2) . . . . ?
N32 C33 C33A C42A -33.8(2) . . . . ?
N32 C51 C52 C53 177.2(2) . . . . ?
N32 C51 C56 C55 -177.7(2) . . . . ?
C31 N32 C33 C33A 19.0(3) . . . . ?
C31 N32 C51 C52 10.4(4) . . . . ?
C31 N32 C51 C56 -171.5(2) . . . . ?
C33 N32 C31 O31 -175.9(2) . . . . ?
C33 N32 C31 C42A 4.9(3) . . . . ?
C33 N32 C51 C52 -156.0(2) . . . . ?
C33 N32 C51 C56 22.1(3) . . . . ?
C33 C33A C34 C34A 155.6(2) . . . . ?
C33 C33A C42A C31 37.2(2) . . . . ?
C33 C33A C42A C42 169.5(2) . . . . ?
C33A C34 C34A S35 171.03(17) . . . . ?
C33A C34 C34A C41B -12.1(3) . . . . ?
C34 C33A C42A C31 162.9(2) . . . . ?
C34 C33A C42A C42 -64.8(3) . . . . ?
C34 C34A C41B C41A -176.3(2) . . . . ?
C34 C34A C41B C42 2.2(4) . . . . ?
C34A S35 C35A C36 175.1(2) . . . . ?
C34A S35 C35A C41A 0.9(2) . . . . ?
C34A C41B C42 C42A -20.4(3) . . . . ?
C34A C41B C42 C43 101.7(3) . . . . ?
C35A S35 C34A C34 176.4(2) . . . . ?
C35A S35 C34A C41B -1.0(2) . . . . ?
C35A C36 C37 C38 -48.1(3) . . . . ?
C35A C41A C41B C34A -0.1(3) . . . . ?
C35A C41A C41B C42 -178.6(2) . . . . ?
C36 C35A C41A C41 4.6(4) . . . . ?
C36 C35A C41A C41B -174.4(2) . . . . ?
C36 C37 C38 C39 -55.8(3) . . . . ?
C37 C38 C39 C40 106.9(3) . . . . ?
C38 C39 C40 C41 -71.5(3) . . . . ?
C39 C40 C41 C41A 70.1(3) . . . . ?
C40 C41 C41A C35A -81.0(3) . . . . ?
C40 C41 C41A C41B 97.9(3) . . . . ?
C41 C41A C41B C34A -179.1(2) . . . . ?
C41 C41A C41B C42 2.4(4) . . . . ?
C41A C35A C36 C37 87.3(3) . . . . ?
C41A C41B C42 C42A 158.0(2) . . . . ?
C41A C41B C42 C43 -79.9(3) . . . . ?
C41B C42 C42A C31 175.1(2) . . . . ?
C41B C42 C42A C33A 51.3(3) . . . . ?
C41B C42 C43 O32 -55.9(3) . . . . ?
C41B C42 C43 O33 123.1(2) . . . . ?
C42A C33A C34 C34A 40.1(3) . . . . ?
C42A C42 C43 O32 63.1(3) . . . . ?
C42A C42 C43 O33 -117.9(2) . . . . ?
C43 C42 C42A C31 53.4(3) . . . . ?
C43 C42 C42A C33A -70.4(3) . . . . ?
C51 N32 C31 O31 16.7(4) . . . . ?
C51 N32 C31 C42A -162.5(2) . . . . ?
C51 N32 C33 C33A -172.8(2) . . . . ?
C51 C52 C53 C54 0.8(4) . . . . ?
C52 C51 C56 C55 0.4(4) . . . . ?
C52 C53 C54 C55 -0.1(4) . . . . ?
C53 C54 C55 C56 -0.4(4) . . . . ?
C54 C55 C56 C51 0.3(4) . . . . ?
C56 C51 C52 C53 -0.9(4) . . . . ?
